data_4338014
loop_
_publ_author_name
'Craig, Gavin A.'
'Sch\"utze, Mike'
'Aguil\`a, David'
'Roubeau, Olivier'
'Ribas-Ari\~no, Jordi'
'Vela, Sergi'
'Teat, Simon J.'
'Arom\'i, Guillem'

_publ_section_title
;
 Linear or Cyclic Clusters of Cu(II) with a Hierarchical Relationship.
;
_journal_issue 7
_journal_name_full 'Inorganic chemistry'
_journal_page_first 3290
_journal_paper_doi 10.1021/ic402647t
_journal_volume 53
_journal_year 2014
_chemical_formula_moiety 'C165 H117 Cu11 N35 O12, 3(C5 H5 N)'
_chemical_formula_sum 'C180 H132 Cu11 N38 O12'
_chemical_formula_weight 3718.17
_chemical_name_systematic
;
 ?
;
_space_group_crystal_system triclinic
_space_group_IT_number 2
_space_group_name_Hall '-P 1'
_space_group_name_H-M_alt 'P -1'
_symmetry_space_group_name_Hall '-P 1'
_symmetry_space_group_name_H-M 'P -1'
_atom_sites_solution_hydrogens geom
_audit_creation_method SHELXL-2013
_cell_angle_alpha 92.148(13)
_cell_angle_beta 98.901(12)
_cell_angle_gamma 94.909(11)
_cell_formula_units_Z 2
_cell_length_a 16.809(14)
_cell_length_b 18.756(16)
_cell_length_c 31.64(3)
_cell_measurement_reflns_used 9963
_cell_measurement_temperature 100(2)
_cell_measurement_theta_max 21.77
_cell_measurement_theta_min 3.04
_cell_volume 9806(15)
_computing_cell_refinement 'Bruker SAINT v7.56a'
_computing_data_collection 'Bruker APEX 2'
_computing_data_reduction 'Bruker SAINT v7.56a'
_computing_structure_refinement 'SHELXL-2013 (Sheldrick, 2013)'
_computing_structure_solution 'Bruker SHELXTL'
_diffrn_ambient_temperature 100(2)
_diffrn_measured_fraction_theta_full 0.990
_diffrn_measured_fraction_theta_max 0.990
_diffrn_measurement_device_type 'Bruker APEX II CCD diffractometer'
_diffrn_measurement_method '\w rotation with narrow frames'
_diffrn_radiation_monochromator 'silicon 111'
_diffrn_radiation_source 'Advanced Light Source station 11.3.1'
_diffrn_radiation_type synchrotron
_diffrn_radiation_wavelength 0.7749
_diffrn_reflns_av_R_equivalents 0.1382
_diffrn_reflns_av_unetI/netI 0.1532
_diffrn_reflns_Laue_measured_fraction_full 0.990
_diffrn_reflns_Laue_measured_fraction_max 0.990
_diffrn_reflns_limit_h_max 15
_diffrn_reflns_limit_h_min -15
_diffrn_reflns_limit_k_max 17
_diffrn_reflns_limit_k_min -17
_diffrn_reflns_limit_l_max 29
_diffrn_reflns_limit_l_min -29
_diffrn_reflns_number 49757
_diffrn_reflns_point_group_measured_fraction_full 0.990
_diffrn_reflns_point_group_measured_fraction_max 0.990
_diffrn_reflns_theta_full 21.230
_diffrn_reflns_theta_max 21.228
_diffrn_reflns_theta_min 2.851
_exptl_absorpt_coefficient_mu 1.553
_exptl_absorpt_correction_T_max 0.745
_exptl_absorpt_correction_T_min 0.335
_exptl_absorpt_correction_type multi-scan
_exptl_absorpt_process_details 'SADABS Bruker AXS Madison WI US'
_exptl_crystal_colour green
_exptl_crystal_density_diffrn 1.259
_exptl_crystal_description block
_exptl_crystal_F_000 3786
_exptl_crystal_size_max 0.300
_exptl_crystal_size_mid 0.300
_exptl_crystal_size_min 0.220
_platon_squeeze_details
;
;
_refine_diff_density_max 2.536
_refine_diff_density_min -1.352
_refine_diff_density_rms 0.173
_refine_ls_extinction_method none
_refine_ls_goodness_of_fit_ref 1.139
_refine_ls_hydrogen_treatment constr
_refine_ls_matrix_type fullcycle
_refine_ls_number_parameters 1192
_refine_ls_number_reflns 16627
_refine_ls_number_restraints 127
_refine_ls_restrained_S_all 1.143
_refine_ls_R_factor_all 0.1884
_refine_ls_R_factor_gt 0.1400
_refine_ls_shift/su_max 0.001
_refine_ls_shift/su_mean 0.000
_refine_ls_structure_factor_coef Fsqd
_refine_ls_weighting_details 'w=1/[\s^2^(Fo^2^)+(0.2100P)^2^] where P=(Fo^2^+2Fc^2^)/3'
_refine_ls_weighting_scheme calc
_refine_ls_wR_factor_gt 0.3481
_refine_ls_wR_factor_ref 0.3811
_reflns_Friedel_coverage 0.000
_reflns_number_gt 8873
_reflns_number_total 16627
_reflns_threshold_expression 'I > 2\s(I)'
_cod_data_source_file ic402647t_si_003.cif
_cod_data_source_block gac334ciso
_cod_depositor_comments 'Adding full bibliography for 4338014--4338017.cif.'
_cod_original_cell_volume 9807(15)
_cod_database_code 4338014
_shelx_space_group_comment
;
The symmetry employed for this shelxl refinement is uniquely defined
by the following loop, which should always be used as a source of
symmetry information in preference to the above space-group names.
They are only intended as comments.
;
_shelx_estimated_absorpt_t_min 0.653
_shelx_estimated_absorpt_t_max 0.726
_shelxl_version_number 2013-3

loop_
_space_group_symop_operation_xyz
'x, y, z'
'-x, -y, -z'

loop_
_atom_site_label
_atom_site_type_symbol
_atom_site_fract_x
_atom_site_fract_y
_atom_site_fract_z
_atom_site_U_iso_or_equiv
_atom_site_adp_type
_atom_site_occupancy
_atom_site_site_symmetry_order
_atom_site_calc_flag
_atom_site_refinement_flags_posn
_atom_site_refinement_flags_adp
Cu1 Cu 0.04592(15) 0.59810(14) 0.18276(9) 0.0679(9) Uani 1 1 d . .
Cu2 Cu 0.21602(14) 0.70859(13) 0.17243(9) 0.0612(8) Uani 1 1 d . .
Cu3 Cu 0.36151(14) 0.67883(13) 0.28299(9) 0.0576(8) Uani 1 1 d . .
Cu4 Cu 0.48099(13) 0.53290(13) 0.29944(8) 0.0551(8) Uani 1 1 d . .
Cu5 Cu 0.62917(14) 0.47948(13) 0.34863(9) 0.0581(8) Uani 1 1 d . .
Cu6 Cu 0.68214(16) 0.30289(14) 0.39265(9) 0.0653(8) Uani 1 1 d . .
Cu7 Cu 0.68478(14) 0.17383(13) 0.29809(8) 0.0571(8) Uani 1 1 d . .
Cu8 Cu 0.79809(14) 0.16223(13) 0.23309(8) 0.0563(8) Uani 1 1 d . .
Cu9 Cu 0.89282(14) 0.04366(13) 0.17100(8) 0.0574(8) Uani 1 1 d . .
Cu10 Cu 0.97813(14) 0.10997(15) 0.06502(9) 0.0649(8) Uani 1 1 d . .
Cu11 Cu 1.1642(2) 0.2063(3) 0.10703(13) 0.1333(15) Uani 1 1 d . U
O1 O -0.0551(8) 0.5476(7) 0.1501(5) 0.074(4) Uani 1 1 d . .
O2 O 0.4727(7) 0.6517(6) 0.2836(4) 0.053(3) Uani 1 1 d . U
O3 O 0.2498(8) 0.7010(7) 0.2812(5) 0.066(4) Uani 1 1 d . .
O4 O 0.6917(7) 0.1939(6) 0.2391(4) 0.056(4) Uani 1 1 d . U
O5 O 0.5539(7) 0.5487(7) 0.3589(4) 0.061(4) Uani 1 1 d . .
O6 O 0.7601(8) 0.1089(7) 0.2800(4) 0.066(4) Uani 1 1 d . .
O7 O 0.5876(7) 0.5012(6) 0.2895(4) 0.051(3) Uani 1 1 d . .
O8 O 0.9971(7) 0.0113(7) 0.1629(4) 0.062(4) Uani 1 1 d . .
O9 O 0.7874(6) 0.0706(6) 0.1818(4) 0.054(4) Uani 1 1 d . .
O10 O 1.2576(11) 0.2665(11) 0.0899(5) 0.131(4) Uani 1 1 d D U
O11 O 0.1655(7) 0.6321(7) 0.2043(5) 0.067(4) Uani 1 1 d . .
O12 O 1.0485(10) 0.1512(9) 0.1213(5) 0.094(4) Uani 1 1 d . U
N1 N 0.0503(9) 0.6584(9) 0.1335(6) 0.071(4) Uani 1 1 d . U
N2 N 0.1164(9) 0.7035(9) 0.1346(6) 0.070(4) Uani 1 1 d . U
N3 N 0.2354(9) 0.7858(9) 0.1321(5) 0.062(5) Uani 1 1 d . .
N4 N 0.3239(10) 0.7554(9) 0.2027(5) 0.060(4) Uani 1 1 d . U
N5 N 0.3786(10) 0.7361(9) 0.2345(5) 0.065(4) Uani 1 1 d . U
N6 N 0.3386(9) 0.6007(8) 0.3195(5) 0.050(4) Uani 1 1 d . U
N7 N 0.3823(9) 0.5413(8) 0.3250(5) 0.053(4) Uani 1 1 d . U
N8 N 0.4391(9) 0.4059(8) 0.3422(5) 0.053(4) Uani 1 1 d . .
N9 N 0.5880(9) 0.2775(7) 0.3394(6) 0.061(4) Uani 1 1 d . U
N10 N 0.6105(9) 0.2518(8) 0.3026(6) 0.060(4) Uani 1 1 d . U
N11 N 0.6260(9) 0.4546(9) 0.4068(6) 0.065(4) Uani 1 1 d . U
N12 N 0.6546(10) 0.3880(10) 0.4215(6) 0.068(4) Uani 1 1 d . U
N13 N 0.7041(10) 0.2831(8) 0.4559(6) 0.070(5) Uani 1 1 d . .
N14 N 0.7178(10) 0.2058(9) 0.3901(5) 0.069(4) Uani 1 1 d . U
N15 N 0.7301(10) 0.1595(9) 0.3578(5) 0.065(4) Uani 1 1 d . U
N16 N 0.7015(9) 0.4143(7) 0.3266(5) 0.051(4) Uani 1 1 d D U
N17 N 0.7463(9) 0.3636(8) 0.3502(5) 0.055(4) Uani 1 1 d D U
N18 N 0.8794(8) 0.2490(8) 0.3070(5) 0.045(4) Uani 1 1 d . U
N19 N 0.9106(8) 0.1390(8) 0.2495(5) 0.054(4) Uani 1 1 d . U
N20 N 0.9444(9) 0.0878(9) 0.2275(5) 0.060(4) Uani 1 1 d . U
N21 N 0.8470(9) 0.0340(8) 0.1091(5) 0.047(4) Uani 1 1 d . U
N22 N 0.8871(9) 0.0414(8) 0.0761(5) 0.052(4) Uani 1 1 d . U
N23 N 0.9364(8) 0.0694(8) 0.0056(5) 0.057(5) Uani 1 1 d . .
N24 N 1.0597(11) 0.1476(12) 0.0320(6) 0.090(5) Uani 1 1 d . U
N25 N 1.1363(12) 0.1886(13) 0.0464(7) 0.103(4) Uani 1 1 d . U
N26 N -0.0166(9) 0.6718(8) 0.2210(7) 0.081(6) Uani 1 1 d . .
N27 N 0.0435(10) 0.5224(8) 0.2268(6) 0.072(5) Uani 1 1 d . .
N28 N 0.2784(13) 0.6360(11) 0.1248(7) 0.103(7) Uani 1 1 d . U
N29 N 0.4189(9) 0.4953(9) 0.2401(5) 0.066(5) Uani 1 1 d . .
N30 N 0.5744(11) 0.0835(9) 0.2902(6) 0.081(6) Uani 1 1 d . .
N31 N 0.8300(9) 0.2402(8) 0.1932(5) 0.055(4) Uani 1 1 d . .
N32 N 0.8945(10) 0.2039(11) 0.0531(6) 0.079(6) Uani 1 1 d . .
C1 C -0.0984(14) 0.5668(11) 0.1163(7) 0.062(6) Uiso 1 1 d . .
C2 C -0.1753(13) 0.5251(12) 0.1027(7) 0.066(6) Uiso 1 1 d . .
H2A H -0.1876 0.4850 0.1188 0.079 Uiso 1 1 calc R U
C3 C -0.230(2) 0.5381(16) 0.0698(9) 0.117(10) Uiso 1 1 d . .
H3A H -0.2809 0.5105 0.0641 0.141 Uiso 1 1 calc R U
C4 C -0.2096(18) 0.5977(15) 0.0415(9) 0.113(9) Uiso 1 1 d . .
H4A H -0.2426 0.6052 0.0151 0.135 Uiso 1 1 calc R U
C5 C -0.1348(18) 0.6432(16) 0.0579(9) 0.107(9) Uiso 1 1 d . .
H5A H -0.1241 0.6873 0.0451 0.129 Uiso 1 1 calc R U
C6 C -0.0817(12) 0.6241(11) 0.0902(6) 0.058(6) Uiso 1 1 d . .
C7 C -0.0041(14) 0.6675(11) 0.1002(7) 0.063(6) Uiso 1 1 d . .
C8 C 0.0325(12) 0.7219(10) 0.0749(6) 0.057(6) Uiso 1 1 d . .
H8A H 0.0096 0.7387 0.0482 0.069 Uiso 1 1 calc R U
C9 C 0.1082(14) 0.7432(12) 0.0989(7) 0.071(6) Uiso 1 1 d . .
C10 C 0.1823(14) 0.7932(12) 0.0987(7) 0.070(6) Uiso 1 1 d . .
C11 C 0.2007(15) 0.8338(12) 0.0658(8) 0.082(7) Uiso 1 1 d . .
H11A H 0.1627 0.8354 0.0404 0.098 Uiso 1 1 calc R U
C12 C 0.2768(17) 0.8729(15) 0.0705(9) 0.103(9) Uiso 1 1 d . .
H12A H 0.2892 0.9042 0.0490 0.124 Uiso 1 1 calc R U
C13 C 0.3330(14) 0.8661(11) 0.1059(7) 0.069(6) Uiso 1 1 d . .
H13A H 0.3848 0.8921 0.1096 0.083 Uiso 1 1 calc R U
C14 C 0.3102(14) 0.8178(11) 0.1374(7) 0.062(6) Uiso 1 1 d . .
C15 C 0.3595(12) 0.8018(10) 0.1769(6) 0.050(5) Uiso 1 1 d . .
C16 C 0.4442(13) 0.8119(11) 0.1933(7) 0.066(6) Uiso 1 1 d . .
H16A H 0.4853 0.8395 0.1821 0.079 Uiso 1 1 calc R U
C17 C 0.4521(12) 0.7726(11) 0.2291(6) 0.056(6) Uiso 1 1 d . .
C18 C 0.5272(12) 0.7598(11) 0.2561(6) 0.059(6) Uiso 1 1 d . .
C19 C 0.5950(13) 0.8097(12) 0.2552(7) 0.069(6) Uiso 1 1 d . .
H19A H 0.5900 0.8493 0.2374 0.082 Uiso 1 1 calc R U
C20 C 0.6714(12) 0.8006(11) 0.2809(6) 0.058(6) Uiso 1 1 d . .
H20A H 0.7167 0.8343 0.2804 0.070 Uiso 1 1 calc R U
C21 C 0.6786(13) 0.7429(11) 0.3064(6) 0.064(6) Uiso 1 1 d . .
H21A H 0.7301 0.7361 0.3221 0.077 Uiso 1 1 calc R U
C22 C 0.6117(13) 0.6932(12) 0.3100(7) 0.068(6) Uiso 1 1 d . .
H22A H 0.6160 0.6562 0.3297 0.082 Uiso 1 1 calc R U
C23 C 0.5371(13) 0.7016(12) 0.2826(7) 0.065(6) Uiso 1 1 d . .
C24 C 0.2111(14) 0.6945(12) 0.3132(7) 0.066(6) Uiso 1 1 d . .
C25 C 0.1417(16) 0.7347(14) 0.3140(8) 0.097(8) Uiso 1 1 d . .
H25A H 0.1284 0.7661 0.2917 0.116 Uiso 1 1 calc R U
C26 C 0.0944(13) 0.7297(11) 0.3452(6) 0.062(6) Uiso 1 1 d . .
H26A H 0.0537 0.7619 0.3448 0.075 Uiso 1 1 calc R U
C27 C 0.1006(12) 0.6822(10) 0.3771(6) 0.058(6) Uiso 1 1 d . .
H27A H 0.0656 0.6785 0.3980 0.070 Uiso 1 1 calc R U
C28 C 0.1669(13) 0.6384(11) 0.3751(7) 0.065(6) Uiso 1 1 d . .
H28A H 0.1763 0.6036 0.3959 0.078 Uiso 1 1 calc R U
C29 C 0.2162(12) 0.6444(11) 0.3452(6) 0.057(6) Uiso 1 1 d . .
C30 C 0.2800(12) 0.5922(11) 0.3448(6) 0.056(6) Uiso 1 1 d . .
C31 C 0.2880(12) 0.5326(11) 0.3683(6) 0.061(6) Uiso 1 1 d . .
H31A H 0.2555 0.5160 0.3886 0.073 Uiso 1 1 calc R U
C32 C 0.3549(12) 0.5013(11) 0.3560(7) 0.059(6) Uiso 1 1 d . .
C33 C 0.3918(11) 0.4342(10) 0.3696(6) 0.046(5) Uiso 1 1 d . .
C34 C 0.3779(12) 0.4057(11) 0.4060(6) 0.056(6) Uiso 1 1 d . .
H34A H 0.3433 0.4268 0.4229 0.068 Uiso 1 1 calc R U
C35 C 0.4135(14) 0.3465(12) 0.4187(7) 0.078(7) Uiso 1 1 d . .
H35A H 0.4028 0.3245 0.4440 0.093 Uiso 1 1 calc R U
C36 C 0.4665(11) 0.3179(10) 0.3939(6) 0.051(5) Uiso 1 1 d . .
H36A H 0.4934 0.2771 0.4028 0.061 Uiso 1 1 calc R U
C37 C 0.4794(11) 0.3491(10) 0.3565(6) 0.045(5) Uiso 1 1 d . .
C38 C 0.5220(12) 0.3172(10) 0.3267(6) 0.050(5) Uiso 1 1 d . .
C39 C 0.5088(12) 0.3135(10) 0.2841(6) 0.055(6) Uiso 1 1 d . .
H39A H 0.4685 0.3376 0.2674 0.066 Uiso 1 1 calc R U
C40 C 0.5615(13) 0.2697(11) 0.2662(7) 0.061(6) Uiso 1 1 d . .
C41 C 0.5661(12) 0.2448(10) 0.2228(6) 0.055(6) Uiso 1 1 d . .
C42 C 0.4984(13) 0.2558(11) 0.1901(6) 0.060(6) Uiso 1 1 d . .
H42A H 0.4531 0.2759 0.1987 0.072 Uiso 1 1 calc R U
C43 C 0.4963(13) 0.2399(11) 0.1499(7) 0.064(6) Uiso 1 1 d . .
H43A H 0.4519 0.2515 0.1297 0.077 Uiso 1 1 calc R U
C44 C 0.5641(13) 0.2030(12) 0.1348(7) 0.072(6) Uiso 1 1 d . .
H44A H 0.5635 0.1891 0.1056 0.087 Uiso 1 1 calc R U
C45 C 0.6275(12) 0.1907(10) 0.1667(6) 0.052(5) Uiso 1 1 d . .
H45A H 0.6727 0.1689 0.1593 0.062 Uiso 1 1 calc R U
C46 C 0.6257(12) 0.2092(10) 0.2079(6) 0.048(5) Uiso 1 1 d . .
C47 C 0.5402(11) 0.5820(10) 0.3956(6) 0.048(5) Uiso 1 1 d . .
C48 C 0.4981(12) 0.6436(10) 0.3912(6) 0.056(6) Uiso 1 1 d . .
H48A H 0.4795 0.6605 0.3638 0.067 Uiso 1 1 calc R U
C49 C 0.4845(13) 0.6791(12) 0.4289(7) 0.066(6) Uiso 1 1 d . .
H49A H 0.4595 0.7226 0.4264 0.079 Uiso 1 1 calc R U
C50 C 0.5047(14) 0.6552(13) 0.4682(8) 0.083(7) Uiso 1 1 d . .
H50A H 0.4931 0.6798 0.4930 0.099 Uiso 1 1 calc R U
C51 C 0.5436(13) 0.5924(12) 0.4709(7) 0.073(7) Uiso 1 1 d . .
H51A H 0.5563 0.5737 0.4984 0.088 Uiso 1 1 calc R U
C52 C 0.5655(11) 0.5543(10) 0.4349(6) 0.051(5) Uiso 1 1 d . .
C53 C 0.6021(12) 0.4859(10) 0.4410(6) 0.053(5) Uiso 1 1 d . .
C54 C 0.6232(12) 0.4536(11) 0.4785(7) 0.061(6) Uiso 1 1 d . .
H54A H 0.6205 0.4703 0.5069 0.073 Uiso 1 1 calc R U
C55 C 0.6501(14) 0.3888(12) 0.4642(8) 0.071(7) Uiso 1 1 d . .
C56 C 0.6857(12) 0.3291(11) 0.4856(6) 0.054(5) Uiso 1 1 d . .
C57 C 0.6960(12) 0.3152(11) 0.5288(6) 0.059(6) Uiso 1 1 d . .
H57A H 0.6786 0.3465 0.5492 0.070 Uiso 1 1 calc R U
C58 C 0.7322(14) 0.2546(12) 0.5411(8) 0.078(7) Uiso 1 1 d . .
H58A H 0.7464 0.2463 0.5706 0.094 Uiso 1 1 calc R U
C59 C 0.7481(15) 0.2046(14) 0.5093(8) 0.090(8) Uiso 1 1 d . .
H59A H 0.7664 0.1599 0.5177 0.108 Uiso 1 1 calc R U
C60 C 0.7375(12) 0.2200(11) 0.4660(7) 0.059(6) Uiso 1 1 d . .
C61 C 0.7525(13) 0.1778(12) 0.4285(7) 0.064(6) Uiso 1 1 d . .
C62 C 0.7807(14) 0.1163(13) 0.4186(7) 0.079(7) Uiso 1 1 d . .
H62A H 0.8043 0.0846 0.4386 0.095 Uiso 1 1 calc R U
C63 C 0.7706(14) 0.1060(12) 0.3759(7) 0.070(6) Uiso 1 1 d . .
C64 C 0.7986(12) 0.0511(11) 0.3471(7) 0.062(6) Uiso 1 1 d . .
C65 C 0.8286(15) -0.0116(13) 0.3669(8) 0.089(8) Uiso 1 1 d . .
H65A H 0.8257 -0.0193 0.3962 0.107 Uiso 1 1 calc R U
C66 C 0.8619(15) -0.0606(13) 0.3419(8) 0.085(7) Uiso 1 1 d . .
H66A H 0.8880 -0.0986 0.3555 0.102 Uiso 1 1 calc R U
C67 C 0.8584(14) -0.0559(13) 0.3000(8) 0.084(7) Uiso 1 1 d . .
H67A H 0.8801 -0.0918 0.2844 0.101 Uiso 1 1 calc R U
C68 C 0.8239(12) 0.0001(11) 0.2777(7) 0.060(6) Uiso 1 1 d . .
H68A H 0.8193 0.0022 0.2475 0.072 Uiso 1 1 calc R U
C69 C 0.7957(12) 0.0544(11) 0.3039(7) 0.056(6) Uiso 1 1 d . .
C70 C 0.6348(10) 0.5164(9) 0.2593(6) 0.037(5) Uiso 1 1 d . .
C71 C 0.6174(12) 0.5669(10) 0.2313(6) 0.052(5) Uiso 1 1 d . .
H71A H 0.5704 0.5911 0.2328 0.063 Uiso 1 1 calc R U
C72 C 0.6658(12) 0.5864(11) 0.1992(6) 0.062(6) Uiso 1 1 d . .
H72A H 0.6515 0.6220 0.1795 0.075 Uiso 1 1 calc R U
C73 C 0.7355(15) 0.5502(13) 0.1985(8) 0.085(7) Uiso 1 1 d . .
H73A H 0.7694 0.5586 0.1774 0.102 Uiso 1 1 calc R U
C74 C 0.7520(12) 0.5025(10) 0.2292(6) 0.057(6) Uiso 1 1 d . .
H74A H 0.8022 0.4824 0.2305 0.068 Uiso 1 1 calc R U
C75 C 0.7056(11) 0.4805(10) 0.2581(6) 0.050(5) Uiso 1 1 d . .
C76 C 0.7294(12) 0.4279(11) 0.2902(7) 0.059(6) Uiso 1 1 d . .
C77 C 0.7908(12) 0.3769(10) 0.2861(6) 0.056(6) Uiso 1 1 d . .
H77A H 0.8194 0.3695 0.2629 0.067 Uiso 1 1 calc R U
C78 C 0.7964(11) 0.3435(9) 0.3235(6) 0.040(5) Uiso 1 1 d . .
C79 C 0.8590(12) 0.2910(11) 0.3389(7) 0.058(6) Uiso 1 1 d . .
C80 C 0.8881(14) 0.2905(12) 0.3823(7) 0.076(7) Uiso 1 1 d . .
H80A H 0.8676 0.3200 0.4024 0.092 Uiso 1 1 calc R U
C81 C 0.9490(14) 0.2450(12) 0.3961(8) 0.082(7) Uiso 1 1 d . .
H81A H 0.9740 0.2443 0.4251 0.098 Uiso 1 1 calc R U
C82 C 0.9696(14) 0.2003(12) 0.3626(7) 0.075(7) Uiso 1 1 d . .
H82A H 1.0091 0.1675 0.3693 0.091 Uiso 1 1 calc R U
C83 C 0.9337(13) 0.2039(11) 0.3213(7) 0.060(6) Uiso 1 1 d . .
C84 C 0.9552(12) 0.1529(10) 0.2886(6) 0.056(6) Uiso 1 1 d . .
C85 C 1.0211(12) 0.1105(10) 0.2893(6) 0.056(6) Uiso 1 1 d . .
H85A H 1.0646 0.1093 0.3123 0.067 Uiso 1 1 calc R U
C86 C 1.0114(12) 0.0719(10) 0.2513(6) 0.052(5) Uiso 1 1 d . .
C87 C 1.0593(13) 0.0145(11) 0.2359(7) 0.063(6) Uiso 1 1 d . .
C88 C 1.1199(13) -0.0090(11) 0.2686(7) 0.066(6) Uiso 1 1 d . .
H88A H 1.1297 0.0120 0.2970 0.079 Uiso 1 1 calc R U
C89 C 1.1650(14) -0.0670(12) 0.2556(7) 0.081(7) Uiso 1 1 d . .
H89A H 1.2053 -0.0854 0.2757 0.097 Uiso 1 1 calc R U
C90 C 1.1485(13) -0.0948(12) 0.2136(7) 0.068(6) Uiso 1 1 d . .
H90A H 1.1758 -0.1343 0.2056 0.081 Uiso 1 1 calc R U
C91 C 1.0950(12) -0.0678(11) 0.1838(7) 0.063(6) Uiso 1 1 d . .
H91A H 1.0886 -0.0853 0.1548 0.076 Uiso 1 1 calc R U
C92 C 1.0478(14) -0.0126(12) 0.1957(8) 0.070(6) Uiso 1 1 d . .
C93 C 0.7190(13) 0.0255(11) 0.1647(7) 0.064(6) Uiso 1 1 d . .
C94 C 0.6558(12) 0.0187(10) 0.1897(6) 0.058(6) Uiso 1 1 d . .
H94A H 0.6608 0.0442 0.2167 0.069 Uiso 1 1 calc R U
C95 C 0.5853(14) -0.0266(12) 0.1737(7) 0.075(7) Uiso 1 1 d . .
H95A H 0.5411 -0.0286 0.1892 0.090 Uiso 1 1 calc R U
C96 C 0.5787(15) -0.0681(13) 0.1361(7) 0.083(7) Uiso 1 1 d . .
H96A H 0.5342 -0.1031 0.1276 0.100 Uiso 1 1 calc R U
C97 C 0.6396(12) -0.0569(11) 0.1113(7) 0.061(6) Uiso 1 1 d . .
H97A H 0.6320 -0.0807 0.0838 0.073 Uiso 1 1 calc R U
C98 C 0.7120(13) -0.0126(11) 0.1244(7) 0.064(6) Uiso 1 1 d . .
C99 C 0.7696(13) -0.0018(11) 0.0949(6) 0.059(6) Uiso 1 1 d . .
C100 C 0.7633(13) -0.0113(11) 0.0517(6) 0.065(6) Uiso 1 1 d . .
H10A H 0.7170 -0.0329 0.0332 0.079 Uiso 1 1 calc R U
C101 C 0.8344(13) 0.0152(11) 0.0390(6) 0.062(6) Uiso 1 1 d . .
C102 C 0.8675(13) 0.0244(11) 0.0005(7) 0.067(6) Uiso 1 1 d . .
C103 C 0.8401(13) -0.0084(11) -0.0413(6) 0.066(6) Uiso 1 1 d . .
H10B H 0.7914 -0.0393 -0.0466 0.079 Uiso 1 1 calc R U
C104 C 0.8848(13) 0.0047(11) -0.0748(7) 0.069(6) Uiso 1 1 d . .
H10C H 0.8670 -0.0183 -0.1023 0.083 Uiso 1 1 calc R U
C105 C 0.9552(13) 0.0515(11) -0.0677(7) 0.071(6) Uiso 1 1 d . .
H10D H 0.9847 0.0623 -0.0903 0.086 Uiso 1 1 calc R U
C106 C 0.9815(12) 0.0826(11) -0.0257(6) 0.061(6) Uiso 1 1 d . .
C107 C 1.0540(13) 0.1298(11) -0.0092(6) 0.065(6) Uiso 1 1 d . .
C108 C 1.1225(14) 0.1574(12) -0.0252(8) 0.080(7) Uiso 1 1 d . .
H10E H 1.1338 0.1524 -0.0536 0.095 Uiso 1 1 calc R U
C109 C 1.1695(13) 0.1932(11) 0.0094(7) 0.067(6) Uiso 1 1 d . .
C110 C 1.2498(9) 0.2326(9) 0.0144(6) 0.077(7) Uiso 1 1 d G .
C111 C 1.2845(14) 0.2397(11) -0.0226(5) 0.138(11) Uiso 1 1 d G .
H11B H 1.2600 0.2139 -0.0484 0.165 Uiso 1 1 calc R U
C112 C 1.3551(14) 0.2845(14) -0.0217(6) 0.201(18) Uiso 1 1 d G .
H11C H 1.3788 0.2893 -0.0470 0.241 Uiso 1 1 calc R U
C113 C 1.3910(11) 0.3222(12) 0.0160(8) 0.175(15) Uiso 1 1 d G .
H11D H 1.4392 0.3528 0.0166 0.209 Uiso 1 1 calc R U
C114 C 1.3563(13) 0.3152(11) 0.0529(6) 0.159(13) Uiso 1 1 d G .
H11E H 1.3808 0.3410 0.0787 0.191 Uiso 1 1 calc R U
C115 C 1.2857(12) 0.2704(11) 0.0521(5) 0.115(9) Uiso 1 1 d DG .
C116 C -0.0811(16) 0.6454(15) 0.2357(8) 0.099(8) Uiso 1 1 d . .
H11F H -0.0982 0.5960 0.2298 0.118 Uiso 1 1 calc R U
C117 C -0.1281(15) 0.6882(13) 0.2606(7) 0.086(7) Uiso 1 1 d . .
H11G H -0.1732 0.6673 0.2721 0.104 Uiso 1 1 calc R U
C118 C -0.1031(16) 0.7615(14) 0.2667(8) 0.090(8) Uiso 1 1 d . .
H11H H -0.1307 0.7915 0.2832 0.109 Uiso 1 1 calc R U
C119 C -0.0412(13) 0.7890(12) 0.2496(6) 0.069(6) Uiso 1 1 d . .
H11I H -0.0258 0.8391 0.2529 0.082 Uiso 1 1 calc R U
C120 C 0.0013(14) 0.7455(12) 0.2269(7) 0.074(7) Uiso 1 1 d . .
H12B H 0.0451 0.7671 0.2146 0.089 Uiso 1 1 calc R U
C121 C 0.0037(12) 0.4577(11) 0.2178(7) 0.064(6) Uiso 1 1 d . .
H12C H -0.0212 0.4463 0.1890 0.076 Uiso 1 1 calc R U
C122 C -0.0041(14) 0.4052(14) 0.2475(8) 0.085(7) Uiso 1 1 d . .
H12D H -0.0271 0.3583 0.2379 0.102 Uiso 1 1 calc R U
C123 C 0.0200(16) 0.4200(15) 0.2884(9) 0.099(8) Uiso 1 1 d . .
H12E H 0.0113 0.3863 0.3094 0.119 Uiso 1 1 calc R U
C124 C 0.0600(19) 0.4897(18) 0.2997(11) 0.129(11) Uiso 1 1 d . .
H12F H 0.0794 0.5033 0.3289 0.155 Uiso 1 1 calc R U
C125 C 0.0709(16) 0.5372(15) 0.2690(8) 0.101(8) Uiso 1 1 d . .
H12G H 0.0990 0.5828 0.2776 0.121 Uiso 1 1 calc R U
C126 C 0.3623(18) 0.6392(16) 0.1293(10) 0.114(9) Uiso 1 1 d . .
H12H H 0.3962 0.6607 0.1541 0.137 Uiso 1 1 calc R U
C127 C 0.396(3) 0.607(2) 0.0933(13) 0.166(14) Uiso 1 1 d . .
H12I H 0.4518 0.6141 0.0921 0.200 Uiso 1 1 calc R U
C128 C 0.347(3) 0.569(3) 0.0633(15) 0.194(17) Uiso 1 1 d . .
H12J H 0.3708 0.5500 0.0407 0.233 Uiso 1 1 calc R U
C129 C 0.259(3) 0.552(2) 0.0597(12) 0.159(13) Uiso 1 1 d . .
H12K H 0.2272 0.5169 0.0400 0.191 Uiso 1 1 calc R U
C130 C 0.227(2) 0.5954(16) 0.0907(9) 0.125(10) Uiso 1 1 d . .
H13B H 0.1703 0.5972 0.0882 0.150 Uiso 1 1 calc R U
C131 C 0.4515(13) 0.4473(10) 0.2129(6) 0.061(6) Uiso 1 1 d . .
H13C H 0.5005 0.4275 0.2231 0.073 Uiso 1 1 calc R U
C132 C 0.4138(14) 0.4302(12) 0.1732(7) 0.077(7) Uiso 1 1 d . .
H13D H 0.4382 0.4013 0.1544 0.093 Uiso 1 1 calc R U
C133 C 0.3369(14) 0.4550(12) 0.1586(8) 0.080(7) Uiso 1 1 d . .
H13E H 0.3085 0.4418 0.1307 0.096 Uiso 1 1 calc R U
C134 C 0.3063(13) 0.4972(11) 0.1853(6) 0.063(6) Uiso 1 1 d . .
H13F H 0.2562 0.5159 0.1760 0.076 Uiso 1 1 calc R U
C135 C 0.3456(13) 0.5140(12) 0.2259(7) 0.073(6) Uiso 1 1 d . .
H13G H 0.3191 0.5404 0.2449 0.088 Uiso 1 1 calc R U
C136 C 0.5804(15) 0.0118(13) 0.2926(7) 0.087(7) Uiso 1 1 d . .
H13H H 0.6332 -0.0038 0.2970 0.104 Uiso 1 1 calc R U
C137 C 0.512(2) -0.0428(17) 0.2891(9) 0.120(10) Uiso 1 1 d . .
H13I H 0.5213 -0.0914 0.2937 0.144 Uiso 1 1 calc R U
C138 C 0.440(2) -0.024(2) 0.2797(10) 0.145(12) Uiso 1 1 d . .
H13J H 0.3951 -0.0592 0.2715 0.174 Uiso 1 1 calc R U
C139 C 0.429(2) 0.045(2) 0.2816(10) 0.143(12) Uiso 1 1 d . .
H13K H 0.3757 0.0598 0.2799 0.172 Uiso 1 1 calc R U
C140 C 0.499(2) 0.101(2) 0.2864(10) 0.144(12) Uiso 1 1 d . .
H14A H 0.4889 0.1498 0.2868 0.172 Uiso 1 1 calc R U
C141 C 0.8926(12) 0.2353(11) 0.1714(6) 0.060(6) Uiso 1 1 d . .
H14B H 0.9199 0.1930 0.1738 0.071 Uiso 1 1 calc R U
C142 C 0.9202(13) 0.2881(11) 0.1455(7) 0.070(6) Uiso 1 1 d . .
H14C H 0.9666 0.2839 0.1322 0.083 Uiso 1 1 calc R U
C143 C 0.8755(13) 0.3470(12) 0.1405(7) 0.069(6) Uiso 1 1 d . .
H14D H 0.8907 0.3841 0.1229 0.083 Uiso 1 1 calc R U
C144 C 0.8080(12) 0.3522(11) 0.1613(6) 0.058(6) Uiso 1 1 d . .
H14E H 0.7761 0.3915 0.1571 0.069 Uiso 1 1 calc R U
C145 C 0.7890(13) 0.2998(11) 0.1877(7) 0.069(6) Uiso 1 1 d . .
H14F H 0.7454 0.3050 0.2031 0.082 Uiso 1 1 calc R U
C146 C 0.9190(18) 0.2669(15) 0.0359(8) 0.107(9) Uiso 1 1 d . .
H14G H 0.9743 0.2752 0.0327 0.128 Uiso 1 1 calc R U
C147 C 0.868(2) 0.3189(17) 0.0230(9) 0.121(10) Uiso 1 1 d . .
H14H H 0.8864 0.3600 0.0092 0.146 Uiso 1 1 calc R U
C148 C 0.792(2) 0.3076(18) 0.0311(10) 0.130(11) Uiso 1 1 d . .
H14I H 0.7566 0.3438 0.0244 0.157 Uiso 1 1 calc R U
C149 C 0.7624(19) 0.2461(16) 0.0489(9) 0.117(10) Uiso 1 1 d . .
H14J H 0.7084 0.2403 0.0546 0.140 Uiso 1 1 calc R U
C150 C 0.8156(15) 0.1927(14) 0.0581(8) 0.094(8) Uiso 1 1 d . .
H15A H 0.7961 0.1482 0.0680 0.113 Uiso 1 1 calc R U
N33 N 1.2462(13) 0.1212(11) 0.1359(7) 0.166(11) Uiso 1 1 d G .
C151 C 1.3155(14) 0.1123(11) 0.1181(6) 0.122(10) Uiso 1 1 d G .
H15B H 1.3258 0.1385 0.0941 0.146 Uiso 1 1 calc R U
C152 C 1.3696(11) 0.0651(13) 0.1353(8) 0.143(12) Uiso 1 1 d G .
H15C H 1.4170 0.0591 0.1232 0.172 Uiso 1 1 calc R U
C153 C 1.3545(15) 0.0268(12) 0.1704(8) 0.185(16) Uiso 1 1 d G .
H15D H 1.3915 -0.0055 0.1823 0.222 Uiso 1 1 calc R U
C154 C 1.2852(18) 0.0356(13) 0.1883(7) 0.22(2) Uiso 1 1 d G .
H15E H 1.2748 0.0094 0.2122 0.268 Uiso 1 1 calc R U
C155 C 1.2310(13) 0.0828(13) 0.1710(8) 0.141(12) Uiso 1 1 d G .
H15F H 1.1836 0.0889 0.1832 0.169 Uiso 1 1 calc R U
N34 N 1.169(2) 0.2440(15) 0.1715(7) 0.190(13) Uiso 1 1 d G .
C156 C 1.1129(15) 0.2344(14) 0.1995(10) 0.23(2) Uiso 1 1 d G .
H15G H 1.0627 0.2068 0.1903 0.280 Uiso 1 1 calc R U
C157 C 1.1307(18) 0.2652(16) 0.2409(9) 0.157(13) Uiso 1 1 d G .
H15H H 1.0926 0.2586 0.2600 0.188 Uiso 1 1 calc R U
C158 C 1.204(2) 0.3055(15) 0.2543(7) 0.23(2) Uiso 1 1 d G .
H15I H 1.2163 0.3266 0.2826 0.278 Uiso 1 1 calc R U
C159 C 1.2598(15) 0.3152(15) 0.2263(11) 0.201(18) Uiso 1 1 d G .
H15J H 1.3100 0.3428 0.2355 0.242 Uiso 1 1 calc R U
C160 C 1.2420(18) 0.2844(16) 0.1849(10) 0.210(19) Uiso 1 1 d G .
H16B H 1.2800 0.2910 0.1658 0.252 Uiso 1 1 calc R U
N35 N 0.7493(13) 0.5729(11) 0.3675(6) 0.092(6) Uiso 1 1 d . .
C164 C 0.8163(19) 0.6801(16) 0.4066(10) 0.118(10) Uiso 1 1 d . .
H16C H 0.8177 0.7139 0.4299 0.142 Uiso 1 1 calc R U
C161 C 0.8157(18) 0.5610(16) 0.3523(9) 0.114(9) Uiso 1 1 d . .
H16D H 0.8163 0.5207 0.3333 0.137 Uiso 1 1 calc R U
C162 C 0.887(2) 0.6089(18) 0.3646(10) 0.130(11) Uiso 1 1 d . .
H16E H 0.9381 0.5965 0.3589 0.156 Uiso 1 1 calc R U
C163 C 0.879(2) 0.6764(19) 0.3860(10) 0.138(12) Uiso 1 1 d . .
H16F H 0.9174 0.7166 0.3854 0.166 Uiso 1 1 calc R U
C165 C 0.7451(19) 0.6303(16) 0.3918(9) 0.115(9) Uiso 1 1 d . .
H16G H 0.6948 0.6396 0.4000 0.137 Uiso 1 1 calc R U
N36 N 0.3998(11) 0.7963(8) 0.3311(5) 0.101(7) Uiso 1 1 d G .
C166 C 0.4704(9) 0.8170(10) 0.3595(6) 0.109(9) Uiso 1 1 d G .
H16H H 0.5170 0.7920 0.3587 0.131 Uiso 1 1 calc R U
C167 C 0.4728(11) 0.8744(11) 0.3889(5) 0.133(11) Uiso 1 1 d G .
H16I H 0.5211 0.8886 0.4083 0.160 Uiso 1 1 calc R U
C168 C 0.4046(14) 0.9110(9) 0.3900(6) 0.137(11) Uiso 1 1 d G .
H16J H 0.4062 0.9502 0.4101 0.164 Uiso 1 1 calc R U
C169 C 0.3340(11) 0.8902(10) 0.3616(7) 0.160(13) Uiso 1 1 d G .
H16K H 0.2874 0.9152 0.3623 0.192 Uiso 1 1 calc R U
C170 C 0.3316(9) 0.8329(11) 0.3322(6) 0.125(10) Uiso 1 1 d G .
H17A H 0.2833 0.8187 0.3128 0.150 Uiso 1 1 calc R U
N1S N -0.1568(11) 0.9002(10) 0.1763(6) 0.074(5) Uiso 1 1 d . .
C1S C -0.2229(13) 0.8656(12) 0.1893(7) 0.068(6) Uiso 1 1 d . .
H1SA H -0.2515 0.8899 0.2082 0.082 Uiso 1 1 calc R U
C2S C -0.2488(17) 0.7947(15) 0.1751(8) 0.105(9) Uiso 1 1 d . .
H2SA H -0.2984 0.7728 0.1813 0.126 Uiso 1 1 calc R U
C4S C -0.1344(14) 0.7915(13) 0.1378(7) 0.080(7) Uiso 1 1 d . .
H4SA H -0.1035 0.7679 0.1197 0.096 Uiso 1 1 calc R U
C3S C -0.2013(14) 0.7564(13) 0.1518(7) 0.082(7) Uiso 1 1 d . .
H3SA H -0.2145 0.7065 0.1455 0.098 Uiso 1 1 calc R U
C5S C -0.1151(14) 0.8648(13) 0.1522(7) 0.079(7) Uiso 1 1 d . .
H5SA H -0.0690 0.8897 0.1437 0.095 Uiso 1 1 calc R U
N2S N 0.5987(17) 0.4255(16) 0.1226(9) 0.139(9) Uiso 1 1 d . .
C6S C 0.5633(18) 0.4807(17) 0.1014(10) 0.115(9) Uiso 1 1 d . .
H6SA H 0.5435 0.5152 0.1189 0.138 Uiso 1 1 calc R U
C7S C 0.5530(17) 0.4921(16) 0.0590(9) 0.107(9) Uiso 1 1 d . .
H7SA H 0.5354 0.5355 0.0479 0.129 Uiso 1 1 calc R U
C8S C 0.5692(15) 0.4379(14) 0.0336(9) 0.094(8) Uiso 1 1 d . .
H8SA H 0.5552 0.4376 0.0033 0.112 Uiso 1 1 calc R U
C9S C 0.6067(17) 0.3834(15) 0.0531(9) 0.103(9) Uiso 1 1 d . .
H9SA H 0.6284 0.3495 0.0361 0.124 Uiso 1 1 calc R U
C10S C 0.6134(18) 0.3768(17) 0.0916(10) 0.118(10) Uiso 1 1 d . .
H10F H 0.6309 0.3326 0.1014 0.142 Uiso 1 1 calc R U

loop_
_atom_site_aniso_label
_atom_site_aniso_U_11
_atom_site_aniso_U_22
_atom_site_aniso_U_33
_atom_site_aniso_U_23
_atom_site_aniso_U_13
_atom_site_aniso_U_12
Cu1 0.0412(17) 0.0531(17) 0.104(2) 0.0063(15) -0.0015(15) -0.0036(12)
Cu2 0.0366(16) 0.0471(16) 0.097(2) 0.0053(14) 0.0031(14) -0.0010(12)
Cu3 0.0293(15) 0.0462(16) 0.096(2) 0.0040(14) 0.0045(13) 0.0036(11)
Cu4 0.0254(14) 0.0472(16) 0.091(2) 0.0013(14) 0.0043(13) 0.0048(11)
Cu5 0.0403(16) 0.0485(16) 0.085(2) -0.0018(14) 0.0080(14) 0.0092(12)
Cu6 0.0598(18) 0.0537(17) 0.084(2) -0.0005(14) 0.0084(15) 0.0209(13)
Cu7 0.0416(16) 0.0463(16) 0.082(2) 0.0004(13) 0.0037(14) 0.0105(12)
Cu8 0.0349(16) 0.0507(16) 0.0821(19) 0.0018(14) 0.0027(13) 0.0107(12)
Cu9 0.0299(15) 0.0594(17) 0.0804(19) -0.0031(14) 0.0029(13) 0.0035(12)
Cu10 0.0325(16) 0.078(2) 0.079(2) -0.0005(15) 0.0011(14) -0.0071(13)
Cu11 0.080(2) 0.194(4) 0.122(3) -0.026(3) -0.010(2) 0.047(2)
O1 0.049(9) 0.048(9) 0.113(12) 0.007(8) -0.006(9) -0.024(7)
O2 0.021(6) 0.036(6) 0.099(8) 0.006(6) 0.000(6) 0.006(5)
O3 0.038(8) 0.066(10) 0.102(11) 0.023(8) 0.020(8) 0.017(7)
O4 0.026(7) 0.055(7) 0.089(8) -0.005(6) 0.014(6) 0.007(5)
O5 0.039(8) 0.071(10) 0.074(10) 0.002(8) 0.013(7) 0.016(7)
O6 0.041(9) 0.071(10) 0.079(10) 0.001(8) -0.010(7) 0.010(7)
O7 0.048(8) 0.040(8) 0.068(9) -0.003(7) 0.020(7) -0.003(6)
O8 0.043(9) 0.084(10) 0.066(9) 0.005(8) 0.018(7) 0.027(7)
O9 0.018(7) 0.033(8) 0.106(11) -0.006(7) 0.002(7) -0.007(5)
O10 0.108(6) 0.152(8) 0.120(8) -0.010(7) -0.026(6) 0.029(5)
O11 0.034(8) 0.062(9) 0.102(11) -0.012(8) 0.021(8) -0.016(6)
O12 0.096(8) 0.110(13) 0.073(9) 0.002(8) -0.023(7) 0.060(7)
N1 0.019(8) 0.069(11) 0.119(12) 0.011(9) -0.012(9) 0.009(6)
N2 0.031(9) 0.063(10) 0.112(12) 0.016(9) -0.008(9) 0.004(6)
N3 0.025(10) 0.076(13) 0.080(13) 0.009(10) -0.017(9) 0.015(9)
N4 0.045(10) 0.068(10) 0.064(11) -0.001(8) 0.007(7) -0.001(8)
N5 0.041(10) 0.071(10) 0.078(11) -0.003(9) 0.001(7) 0.001(8)
N6 0.029(8) 0.048(9) 0.072(9) 0.005(8) 0.002(7) 0.008(6)
N7 0.034(8) 0.043(8) 0.079(10) 0.012(8) -0.004(7) 0.003(6)
N8 0.053(11) 0.060(11) 0.050(10) -0.003(9) 0.018(9) 0.005(9)
N9 0.040(9) 0.023(8) 0.123(13) 0.000(8) 0.021(8) 0.002(7)
N10 0.036(9) 0.028(8) 0.118(13) 0.001(8) 0.020(8) -0.003(7)
N11 0.026(9) 0.075(10) 0.092(11) -0.012(9) 0.004(8) 0.012(7)
N12 0.040(9) 0.079(10) 0.083(11) 0.003(9) 0.001(8) 0.006(7)
N13 0.055(12) 0.035(11) 0.121(16) 0.014(10) 0.017(11) -0.001(8)
N14 0.070(11) 0.074(11) 0.069(11) -0.011(7) 0.025(9) 0.021(8)
N15 0.075(11) 0.055(10) 0.068(10) -0.005(7) 0.020(8) 0.021(8)
N16 0.038(9) 0.045(9) 0.061(10) -0.004(7) -0.001(7) -0.019(6)
N17 0.041(9) 0.052(9) 0.069(10) -0.013(7) 0.003(7) 0.000(6)
N18 0.028(7) 0.048(8) 0.061(8) -0.011(7) 0.005(7) 0.017(6)
N19 0.026(8) 0.055(10) 0.078(11) 0.001(7) -0.007(7) 0.010(6)
N20 0.027(9) 0.064(10) 0.082(11) -0.008(8) -0.013(7) 0.014(7)
N21 0.035(9) 0.049(8) 0.055(9) 0.007(7) 0.004(6) -0.006(7)
N22 0.043(9) 0.050(9) 0.065(10) 0.008(8) 0.015(7) -0.003(7)
N23 0.022(9) 0.069(12) 0.072(12) -0.006(9) -0.012(8) -0.004(8)
N24 0.056(8) 0.123(12) 0.097(8) 0.002(8) 0.007(6) 0.048(7)
N25 0.053(7) 0.142(9) 0.116(4) -0.015(7) 0.002(6) 0.051(6)
N26 0.036(11) 0.044(11) 0.161(19) 0.015(11) 0.010(11) 0.001(8)
N27 0.065(12) 0.038(10) 0.106(14) -0.007(10) 0.007(11) -0.012(8)
N28 0.107(11) 0.087(11) 0.115(11) 0.015(9) 0.008(9) 0.012(9)
N29 0.021(9) 0.069(12) 0.097(14) 0.009(10) -0.017(9) -0.008(8)
N30 0.077(14) 0.051(12) 0.123(16) 0.019(11) 0.037(12) 0.016(10)
N31 0.042(10) 0.036(10) 0.080(12) 0.000(8) -0.006(9) -0.005(7)
N32 0.048(12) 0.115(16) 0.078(13) 0.025(11) 0.016(10) 0.014(10)

loop_
_atom_type_symbol
_atom_type_description
_atom_type_scat_dispersion_real
_atom_type_scat_dispersion_imag
_atom_type_scat_source
C C -0.0020 0.0020 'WCROMER Program in WinGX L.Kissel & R.H.Pratt Acta Cryst A46 170 1990'
H H 0.0000 0.0000 'WCROMER Program in WinGX L.Kissel & R.H.Pratt Acta Cryst A46 170 1990'
N N -0.0031 0.0040 'WCROMER Program in WinGX L.Kissel & R.H.Pratt Acta Cryst A46 170 1990'
O O -0.0041 0.0074 'WCROMER Program in WinGX L.Kissel & R.H.Pratt Acta Cryst A46 170 1990'
Cu Cu 0.1330 1.4803 'WCROMER Program in WinGX L.Kissel & R.H.Pratt Acta Cryst A46 170 1990'

loop_
_geom_angle_atom_site_label_1
_geom_angle_atom_site_label_2
_geom_angle_atom_site_label_3
_geom_angle
N1 Cu1 O1 87.4(6)
N1 Cu1 N27 170.6(7)
O1 Cu1 N27 88.3(6)
N1 Cu1 O11 88.7(6)
O1 Cu1 O11 163.1(6)
N27 Cu1 O11 92.9(6)
N1 Cu1 N26 97.1(7)
O1 Cu1 N26 95.4(6)
N27 Cu1 N26 91.7(7)
O11 Cu1 N26 101.5(6)
N2 Cu2 O11 87.2(7)
N2 Cu2 N3 77.2(7)
O11 Cu2 N3 164.1(6)
N2 Cu2 N4 155.7(7)
O11 Cu2 N4 114.7(6)
N3 Cu2 N4 80.2(7)
N2 Cu2 N28 93.4(8)
O11 Cu2 N28 99.9(6)
N3 Cu2 N28 84.0(7)
N4 Cu2 N28 92.8(7)
N5 Cu3 N6 164.4(7)
N5 Cu3 O3 93.9(6)
N6 Cu3 O3 87.9(6)
N5 Cu3 O2 86.8(6)
N6 Cu3 O2 90.7(6)
O3 Cu3 O2 177.2(5)
N7 Cu4 O7 160.3(6)
N7 Cu4 N29 94.3(6)
O7 Cu4 N29 95.3(6)
N7 Cu4 O5 91.7(6)
O7 Cu4 O5 75.7(5)
N29 Cu4 O5 167.3(6)
N7 Cu4 O2 86.0(5)
O7 Cu4 O2 110.5(5)
N29 Cu4 O2 93.3(6)
O5 Cu4 O2 98.3(5)
N7 Cu4 Cu5 121.6(5)
O7 Cu4 Cu5 40.5(4)
N29 Cu4 Cu5 127.9(5)
O5 Cu4 Cu5 40.1(3)
O2 Cu4 Cu5 122.9(3)
N11 Cu5 O5 85.5(6)
N11 Cu5 N16 105.4(6)
O5 Cu5 N16 169.0(6)
N11 Cu5 O7 158.0(6)
O5 Cu5 O7 79.8(5)
N16 Cu5 O7 89.3(6)
N11 Cu5 Cu4 117.9(5)
O5 Cu5 Cu4 43.6(4)
N16 Cu5 Cu4 126.9(4)
O7 Cu5 Cu4 41.4(3)
N12 Cu6 N14 154.4(8)
N12 Cu6 N13 75.5(7)
N14 Cu6 N13 78.9(7)
N12 Cu6 N17 93.0(7)
N14 Cu6 N17 106.0(6)
N13 Cu6 N17 134.7(6)
N12 Cu6 N9 106.2(6)
N14 Cu6 N9 92.0(7)
N13 Cu6 N9 137.8(6)
N17 Cu6 N9 87.4(6)
O4 Cu7 N15 154.2(6)
O4 Cu7 O6 74.3(5)
N15 Cu7 O6 88.6(6)
O4 Cu7 N10 91.5(6)
N15 Cu7 N10 103.9(7)
O6 Cu7 N10 165.6(7)
O4 Cu7 N30 102.0(6)
N15 Cu7 N30 98.3(7)
O6 Cu7 N30 93.9(6)
N10 Cu7 N30 91.6(6)
O4 Cu7 Cu8 39.5(3)
N15 Cu7 Cu8 116.4(5)
O6 Cu7 Cu8 40.0(4)
N10 Cu7 Cu8 125.9(5)
N30 Cu7 Cu8 115.1(4)
O4 Cu8 N19 159.2(6)
O4 Cu8 O6 73.4(6)
N19 Cu8 O6 92.9(6)
O4 Cu8 N31 96.8(6)
N19 Cu8 N31 93.1(6)
O6 Cu8 N31 165.1(6)
O4 Cu8 O9 111.5(5)
N19 Cu8 O9 85.8(5)
O6 Cu8 O9 99.8(5)
N31 Cu8 O9 94.2(5)
O4 Cu8 Cu7 38.8(4)
N19 Cu8 Cu7 121.9(5)
O6 Cu8 Cu7 39.6(4)
N31 Cu8 Cu7 126.7(4)
O9 Cu8 Cu7 124.4(3)
O8 Cu9 O9 176.0(6)
O8 Cu9 N20 88.8(6)
O9 Cu9 N20 90.3(6)
O8 Cu9 N21 94.4(6)
O9 Cu9 N21 87.7(6)
N20 Cu9 N21 160.3(7)
N24 Cu10 N22 154.4(8)
N24 Cu10 N23 76.6(7)
N22 Cu10 N23 79.4(6)
N24 Cu10 O12 90.9(8)
N22 Cu10 O12 111.6(7)
N23 Cu10 O12 165.8(6)
N24 Cu10 N32 96.0(7)
N22 Cu10 N32 92.8(6)
N23 Cu10 N32 89.6(6)
O12 Cu10 N32 98.4(6)
N25 Cu11 O10 82.2(9)
N25 Cu11 N34 164.2(8)
O10 Cu11 N34 101.5(10)
N25 Cu11 O12 94.3(8)
O10 Cu11 O12 171.4(7)
N34 Cu11 O12 79.7(10)
N25 Cu11 N33 110.1(6)
O10 Cu11 N33 92.8(6)
N34 Cu11 N33 85.2(9)
O12 Cu11 N33 95.8(6)
C1 O1 Cu1 128.1(13)
C23 O2 Cu3 122.3(12)
C23 O2 Cu4 125.8(11)
Cu3 O2 Cu4 110.9(5)
C24 O3 Cu3 123.5(14)
C46 O4 Cu7 125.1(10)
C46 O4 Cu8 131.3(11)
Cu7 O4 Cu8 101.6(6)
C47 O5 Cu5 131.6(12)
C47 O5 Cu4 130.1(11)
Cu5 O5 Cu4 96.3(5)
C69 O6 Cu7 126.7(12)
C69 O6 Cu8 129.6(11)
Cu7 O6 Cu8 100.4(6)
C70 O7 Cu5 124.3(11)
C70 O7 Cu4 132.6(11)
Cu5 O7 Cu4 98.1(5)
C92 O8 Cu9 121.6(12)
C93 O9 Cu9 118.0(11)
C93 O9 Cu8 128.0(11)
Cu9 O9 Cu8 112.8(5)
C115 O10 Cu11 131.4(12)
Cu2 O11 Cu1 116.9(7)
Cu10 O12 Cu11 109.6(7)
C7 N1 N2 111.4(19)
C7 N1 Cu1 131.4(15)
N2 N1 Cu1 116.9(13)
N1 N2 C9 109.4(17)
N1 N2 Cu2 129.3(15)
C9 N2 Cu2 120.7(14)
C10 N3 C14 123(2)
C10 N3 Cu2 120.3(15)
C14 N3 Cu2 115.5(13)
N5 N4 C15 110.9(16)
N5 N4 Cu2 133.4(14)
C15 N4 Cu2 111.6(13)
N4 N5 C17 105.6(17)
N4 N5 Cu3 128.8(13)
C17 N5 Cu3 125.2(14)
C30 N6 N7 105.9(15)
C30 N6 Cu3 129.2(13)
N7 N6 Cu3 124.9(12)
C32 N7 N6 109.1(16)
C32 N7 Cu4 128.2(13)
N6 N7 Cu4 121.6(12)
C37 N8 C33 115.8(15)
N10 N9 C38 106.1(16)
N10 N9 Cu6 116.6(11)
C38 N9 Cu6 126.6(12)
N9 N10 C40 113.0(15)
N9 N10 Cu7 125.9(13)
C40 N10 Cu7 119.1(14)
C53 N11 N12 104.9(16)
C53 N11 Cu5 135.0(15)
N12 N11 Cu5 120.1(12)
C55 N12 N11 105.7(17)
C55 N12 Cu6 120.3(15)
N11 N12 Cu6 133.5(13)
C56 N13 C60 122.7(19)
C56 N13 Cu6 121.0(13)
C60 N13 Cu6 116.3(14)
N15 N14 C61 106.3(16)
N15 N14 Cu6 134.5(14)
C61 N14 Cu6 118.1(13)
C63 N15 N14 107.8(17)
C63 N15 Cu7 131.4(14)
N14 N15 Cu7 120.7(13)
C76 N16 N17 111.6(15)
C76 N16 Cu5 119.6(13)
N17 N16 Cu5 126.6(11)
C78 N17 N16 103.0(14)
C78 N17 Cu6 131.0(12)
N16 N17 Cu6 115.3(11)
C83 N18 C79 113.1(16)
C84 N19 N20 109.2(14)
C84 N19 Cu8 125.1(13)
N20 N19 Cu8 122.9(11)
C86 N20 N19 108.9(15)
C86 N20 Cu9 127.8(13)
N19 N20 Cu9 123.2(11)
N22 N21 C99 109.7(14)
N22 N21 Cu9 127.3(11)
C99 N21 Cu9 120.8(12)
N21 N22 C101 107.6(12)
N21 N22 Cu10 133.1(11)
C101 N22 Cu10 114.0(9)
C106 N23 C102 124.2(12)
C106 N23 Cu10 118.9(9)
C102 N23 Cu10 116.6(10)
C107 N24 N25 109.1(16)
C107 N24 Cu10 120.9(14)
N25 N24 Cu10 129.5(15)
C109 N25 N24 102.4(15)
C109 N25 Cu11 141.1(14)
N24 N25 Cu11 115.6(16)
C116 N26 C120 115.9(15)
C116 N26 Cu1 118.0(12)
C120 N26 Cu1 125.7(10)
C121 N27 C125 114.1(15)
C121 N27 Cu1 122.6(11)
C125 N27 Cu1 122.4(12)
C126 N28 C130 122.3(18)
C126 N28 Cu2 119.6(12)
C130 N28 Cu2 117.9(13)
C135 N29 C131 116.6(13)
C135 N29 Cu4 121.3(11)
C131 N29 Cu4 122.2(9)
C140 N30 C136 113.1(19)
C140 N30 Cu7 120.9(16)
C136 N30 Cu7 125.7(11)
C141 N31 C145 116.8(13)
C141 N31 Cu8 121.9(9)
C145 N31 Cu8 121.3(10)
C150 N32 C146 117.8(17)
C150 N32 Cu10 119.0(11)
C146 N32 Cu10 122.7(12)
O1 C1 C6 129(2)
O1 C1 C2 116(2)
C6 C1 C2 115(2)
C3 C2 C1 126(3)
C3 C2 H2A 117.2
C1 C2 H2A 117.2
C2 C3 C4 118(3)
C2 C3 H3A 120.8
C4 C3 H3A 120.8
C5 C4 C3 115(3)
C5 C4 H4A 122.6
C3 C4 H4A 122.6
C6 C5 C4 122(3)
C6 C5 H5A 119.2
C4 C5 H5A 119.2
C5 C6 C1 123(2)
C5 C6 C7 118(2)
C1 C6 C7 119.1(19)
N1 C7 C6 123(2)
N1 C7 C8 106.9(19)
C6 C7 C8 129(2)
C9 C8 C7 104.7(19)
C9 C8 H8A 127.7
C7 C8 H8A 127.7
N2 C9 C8 107.5(19)
N2 C9 C10 111(2)
C8 C9 C10 142(2)
N3 C10 C11 121(2)
N3 C10 C9 110(2)
C11 C10 C9 127(2)
C10 C11 C12 119(2)
C10 C11 H11A 120.7
C12 C11 H11A 120.7
C13 C12 C11 120(3)
C13 C12 H12A 120.0
C11 C12 H12A 120.0
C12 C13 C14 117(2)
C12 C13 H13A 121.4
C14 C13 H13A 121.4
N3 C14 C15 113.7(18)
N3 C14 C13 119.3(19)
C15 C14 C13 127(2)
N4 C15 C16 107.6(18)
N4 C15 C14 116.6(18)
C16 C15 C14 135(2)
C17 C16 C15 103.9(19)
C17 C16 H16A 128.0
C15 C16 H16A 128.0
C16 C17 N5 111.8(19)
C16 C17 C18 127(2)
N5 C17 C18 121.0(19)
C23 C18 C19 118(2)
C23 C18 C17 124.8(19)
C19 C18 C17 117.0(19)
C18 C19 C20 120(2)
C18 C19 H19A 119.9
C20 C19 H19A 119.9
C21 C20 C19 120(2)
C21 C20 H20A 120.1
C19 C20 H20A 120.1
C20 C21 C22 122(2)
C20 C21 H21A 118.9
C22 C21 H21A 118.9
C21 C22 C23 117(2)
C21 C22 H22A 121.6
C23 C22 H22A 121.6
O2 C23 C18 119.5(19)
O2 C23 C22 118.0(19)
C18 C23 C22 122(2)
O3 C24 C29 130(2)
O3 C24 C25 118(2)
C29 C24 C25 111(2)
C26 C25 C24 123(3)
C26 C25 H25A 118.4
C24 C25 H25A 118.4
C25 C26 C27 126(2)
C25 C26 H26A 117.2
C27 C26 H26A 117.2
C26 C27 C28 111.6(19)
C26 C27 H27A 124.2
C28 C27 H27A 124.2
C29 C28 C27 124(2)
C29 C28 H28A 118.2
C27 C28 H28A 118.2
C28 C29 C24 125(2)
C28 C29 C30 118.5(19)
C24 C29 C30 116.8(18)
N6 C30 C31 111.4(17)
N6 C30 C29 121.7(18)
C31 C30 C29 126.8(19)
C30 C31 C32 105.3(18)
C30 C31 H31A 127.4
C32 C31 H31A 127.4
N7 C32 C31 108.1(18)
N7 C32 C33 121.4(18)
C31 C32 C33 130.5(19)
C34 C33 N8 124.3(18)
C34 C33 C32 120.0(18)
N8 C33 C32 115.7(16)
C33 C34 C35 120(2)
C33 C34 H34A 120.2
C35 C34 H34A 120.2
C34 C35 C36 119(2)
C34 C35 H35A 120.5
C36 C35 H35A 120.5
C37 C36 C35 120(2)
C37 C36 H36A 120.2
C35 C36 H36A 120.2
N8 C37 C36 121.3(17)
N8 C37 C38 114.8(17)
C36 C37 C38 122.8(19)
C39 C38 N9 106.7(17)
C39 C38 C37 130.9(19)
N9 C38 C37 122.2(18)
C38 C39 C40 112.8(19)
C38 C39 H39A 123.6
C40 C39 H39A 123.6
N10 C40 C39 101.2(17)
N10 C40 C41 125.5(18)
C39 C40 C41 133(2)
C46 C41 C40 128.9(19)
C46 C41 C42 114.1(17)
C40 C41 C42 117.0(18)
C43 C42 C41 124(2)
C43 C42 H42A 118.2
C41 C42 H42A 118.2
C42 C43 C44 120(2)
C42 C43 H43A 119.9
C44 C43 H43A 119.9
C45 C44 C43 115.4(19)
C45 C44 H44A 122.3
C43 C44 H44A 122.3
C46 C45 C44 120.9(19)
C46 C45 H45A 119.5
C44 C45 H45A 119.5
C45 C46 C41 125.4(19)
C45 C46 O4 118.2(16)
C41 C46 O4 116.4(16)
O5 C47 C52 120.3(17)
O5 C47 C48 116.8(17)
C52 C47 C48 122.9(18)
C49 C48 C47 117.4(19)
C49 C48 H48A 121.3
C47 C48 H48A 121.3
C50 C49 C48 124(2)
C50 C49 H49A 118.1
C48 C49 H49A 118.1
C49 C50 C51 117(2)
C49 C50 H50A 121.6
C51 C50 H50A 121.6
C50 C51 C52 124(2)
C50 C51 H51A 117.9
C52 C51 H51A 117.9
C47 C52 C51 114.7(18)
C47 C52 C53 125.0(17)
C51 C52 C53 119.8(18)
N11 C53 C54 114.5(18)
N11 C53 C52 117.4(18)
C54 C53 C52 127.7(18)
C53 C54 C55 102.1(19)
C53 C54 H54A 128.9
C55 C54 H54A 128.9
N12 C55 C54 112(2)
N12 C55 C56 113.2(19)
C54 C55 C56 134(2)
N13 C56 C57 122.3(19)
N13 C56 C55 108.6(18)
C57 C56 C55 128.9(19)
C58 C57 C56 118(2)
C58 C57 H57A 121.2
C56 C57 H57A 121.2
C57 C58 C59 120(2)
C57 C58 H58A 120.2
C59 C58 H58A 120.2
C60 C59 C58 121(2)
C60 C59 H59A 119.4
C58 C59 H59A 119.4
N13 C60 C59 116.1(19)
N13 C60 C61 113.5(19)
C59 C60 C61 130(2)
C62 C61 N14 107.6(19)
C62 C61 C60 140(2)
N14 C61 C60 111.5(18)
C61 C62 C63 109(2)
C61 C62 H62A 125.4
C63 C62 H62A 125.4
C62 C63 N15 109(2)
C62 C63 C64 132(2)
N15 C63 C64 118.7(19)
C69 C64 C65 117.6(19)
C69 C64 C63 126(2)
C65 C64 C63 116.9(19)
C66 C65 C64 118(2)
C66 C65 H65A 120.9
C64 C65 H65A 120.9
C67 C66 C65 122(3)
C67 C66 H66A 118.8
C65 C66 H66A 118.8
C66 C67 C68 123(2)
C66 C67 H67A 118.7
C68 C67 H67A 118.7
C67 C68 C69 115(2)
C67 C68 H68A 122.3
C69 C68 H68A 122.3
C64 C69 O6 123.3(17)
C64 C69 C68 123(2)
O6 C69 C68 113.2(17)
C71 C70 O7 120.9(16)
C71 C70 C75 119.0(17)
O7 C70 C75 120.0(16)
C70 C71 C72 123.6(18)
C70 C71 H71A 118.2
C72 C71 H71A 118.2
C73 C72 C71 116(2)
C73 C72 H72A 121.8
C71 C72 H72A 121.8
C74 C73 C72 117(2)
C74 C73 H73A 121.6
C72 C73 H73A 121.6
C75 C74 C73 128(2)
C75 C74 H74A 116.2
C73 C74 H74A 116.2
C74 C75 C70 116.1(18)
C74 C75 C76 123.1(18)
C70 C75 C76 120.5(17)
N16 C76 C75 129.6(18)
N16 C76 C77 106.4(18)
C75 C76 C77 123.9(18)
C78 C77 C76 103.2(17)
C78 C77 H77A 128.4
C76 C77 H77A 128.4
N17 C78 C77 115.4(17)
N17 C78 C79 118.9(16)
C77 C78 C79 125.5(17)
N18 C79 C80 127.0(19)
N18 C79 C78 114.4(16)
C80 C79 C78 118.6(18)
C79 C80 C81 118(2)
C79 C80 H80A 120.8
C81 C80 H80A 120.8
C80 C81 C82 114(2)
C80 C81 H81A 122.9
C82 C81 H81A 122.9
C83 C82 C81 121(2)
C83 C82 H82A 119.4
C81 C82 H82A 119.4
N18 C83 C82 125.7(19)
N18 C83 C84 116.3(18)
C82 C83 C84 118(2)
N19 C84 C85 105.2(17)
N19 C84 C83 123.1(18)
C85 C84 C83 131.6(19)
C86 C85 C84 108.0(19)
C86 C85 H85A 126.0
C84 C85 H85A 126.0
N20 C86 C85 108.5(17)
N20 C86 C87 120.4(17)
C85 C86 C87 130.9(19)
C92 C87 C88 122(2)
C92 C87 C86 124(2)
C88 C87 C86 114.2(18)
C87 C88 C89 116.0(19)
C87 C88 H88A 122.0
C89 C88 H88A 122.0
C90 C89 C88 119(2)
C90 C89 H89A 120.4
C88 C89 H89A 120.4
C91 C90 C89 122(2)
C91 C90 H90A 118.9
C89 C90 H90A 118.9
C90 C91 C92 120(2)
C90 C91 H91A 119.9
C92 C91 H91A 119.9
C87 C92 O8 125(2)
C87 C92 C91 120(2)
O8 C92 C91 114.9(19)
O9 C93 C98 122.4(18)
O9 C93 C94 116.5(17)
C98 C93 C94 121(2)
C95 C94 C93 118.5(19)
C95 C94 H94A 120.7
C93 C94 H94A 120.7
C96 C95 C94 122(2)
C96 C95 H95A 119.0
C94 C95 H95A 119.0
C95 C96 C97 118(2)
C95 C96 H96A 121.2
C97 C96 H96A 121.2
C96 C97 C98 124(2)
C96 C97 H97A 117.8
C98 C97 H97A 117.8
C97 C98 C93 116.1(19)
C97 C98 C99 119.5(18)
C93 C98 C99 123.9(19)
C100 C99 N21 105.9(15)
C100 C99 C98 133.1(18)
N21 C99 C98 120.5(17)
C99 C100 C101 109.5(18)
C99 C100 H10A 125.2
C101 C100 H10A 125.2
C100 C101 N22 107.1(16)
C100 C101 C102 139(2)
N22 C101 C102 113.8(16)
N23 C102 C101 113.7(16)
N23 C102 C103 116.9(18)
C101 C102 C103 129(2)
C104 C103 C102 120(2)
C104 C103 H10B 119.8
C102 C103 H10B 119.8
C105 C104 C103 120(2)
C105 C104 H10C 119.9
C103 C104 H10C 119.9
C104 C105 C106 118(2)
C104 C105 H10D 121.0
C106 C105 H10D 121.0
N23 C106 C105 120.1(18)
N23 C106 C107 110.6(16)
C105 C106 C107 129.3(19)
N24 C107 C108 111.0(18)
N24 C107 C106 112.8(17)
C108 C107 C106 136(2)
C109 C108 C107 104(2)
C109 C108 H10E 128.1
C107 C108 H10E 128.1
C108 C109 N25 113.5(19)
C108 C109 C110 131(2)
N25 C109 C110 115.0(16)
C111 C110 C115 120.0
C111 C110 C109 116.6(17)
C115 C110 C109 122.8(16)
C110 C111 C112 120.0
C110 C111 H11B 120.0
C112 C111 H11B 120.0
C113 C112 C111 120.0
C113 C112 H11C 120.0
C111 C112 H11C 120.0
C112 C113 C114 120.0
C112 C113 H11D 120.0
C114 C113 H11D 120.0
C113 C114 C115 120.0
C113 C114 H11E 120.0
C115 C114 H11E 120.0
O10 C115 C114 115.3(16)
O10 C115 C110 124.7(16)
C114 C115 C110 120.0
N26 C116 C117 123(2)
N26 C116 H11F 118.3
C117 C116 H11F 118.3
C118 C117 C116 116(2)
C118 C117 H11G 121.8
C116 C117 H11G 121.8
C119 C118 C117 120(2)
C119 C118 H11H 119.9
C117 C118 H11H 119.9
C118 C119 C120 120(2)
C118 C119 H11I 119.8
C120 C119 H11I 119.8
C119 C120 N26 123(2)
C119 C120 H12B 118.3
N26 C120 H12B 118.3
N27 C121 C122 124.9(19)
N27 C121 H12C 117.5
C122 C121 H12C 117.5
C123 C122 C121 121(3)
C123 C122 H12D 119.6
C121 C122 H12D 119.6
C122 C123 C124 116(3)
C122 C123 H12E 122.1
C124 C123 H12E 122.1
C125 C124 C123 121(3)
C125 C124 H12F 119.6
C123 C124 H12F 119.6
N27 C125 C124 123(3)
N27 C125 H12G 118.5
C124 C125 H12G 118.5
N28 C126 C127 116(3)
N28 C126 H12H 121.9
C127 C126 H12H 121.9
C128 C127 C126 119(4)
C128 C127 H12I 120.6
C126 C127 H12I 120.6
C127 C128 C129 129(5)
C127 C128 H12J 115.6
C129 C128 H12J 115.6
C130 C129 C128 110(4)
C130 C129 H12K 125.1
C128 C129 H12K 125.1
N28 C130 C129 122(3)
N28 C130 H13B 118.9
C129 C130 H13B 118.9
C132 C131 N29 120.5(19)
C132 C131 H13C 119.7
N29 C131 H13C 119.7
C131 C132 C133 120(2)
C131 C132 H13D 119.9
C133 C132 H13D 119.9
C134 C133 C132 118(2)
C134 C133 H13E 121.1
C132 C133 H13E 121.1
C133 C134 C135 121(2)
C133 C134 H13F 119.4
C135 C134 H13F 119.4
N29 C135 C134 123.1(19)
N29 C135 H13G 118.4
C134 C135 H13G 118.4
N30 C136 C137 125(2)
N30 C136 H13H 117.4
C137 C136 H13H 117.4
C138 C137 C136 119(3)
C138 C137 H13I 120.4
C136 C137 H13I 120.4
C137 C138 C139 118(4)
C137 C138 H13J 120.9
C139 C138 H13J 120.9
C138 C139 C140 121(4)
C138 C139 H13K 119.5
C140 C139 H13K 119.5
N30 C140 C139 122(3)
N30 C140 H14A 119.0
C139 C140 H14A 119.0
N31 C141 C142 124.8(18)
N31 C141 H14B 117.6
C142 C141 H14B 117.6
C143 C142 C141 116(2)
C143 C142 H14C 122.0
C141 C142 H14C 122.0
C142 C143 C144 121(2)
C142 C143 H14D 119.7
C144 C143 H14D 119.8
C145 C144 C143 119(2)
C145 C144 H14E 120.6
C143 C144 H14E 120.6
C144 C145 N31 123.0(19)
C144 C145 H14F 118.5
N31 C145 H14F 118.5
N32 C146 C147 124(3)
N32 C146 H14G 117.9
C147 C146 H14G 117.9
C148 C147 C146 116(3)
C148 C147 H14H 122.0
C146 C147 H14H 122.0
C147 C148 C149 124(3)
C147 C148 H14I 118.2
C149 C148 H14I 118.2
C148 C149 C150 117(3)
C148 C149 H14J 121.4
C150 C149 H14J 121.4
N32 C150 C149 121(3)
N32 C150 H15A 119.6
C149 C150 H15A 119.6
C151 N33 C155 120.0
C151 N33 Cu11 117.0(14)
C155 N33 Cu11 122.9(14)
N33 C151 C152 120.0
N33 C151 H15B 120.0
C152 C151 H15B 120.0
C153 C152 C151 120.0
C153 C152 H15C 120.0
C151 C152 H15C 120.0
C152 C153 C154 120.0
C152 C153 H15D 120.0
C154 C153 H15D 120.0
C153 C154 C155 120.0
C153 C154 H15E 120.0
C155 C154 H15E 120.0
C154 C155 N33 120.0
C154 C155 H15F 120.0
N33 C155 H15F 120.0
C156 N34 C160 120.0
C156 N34 Cu11 131(2)
C160 N34 Cu11 109(2)
C157 C156 N34 120.0
C157 C156 H15G 120.0
N34 C156 H15G 120.0
C156 C157 C158 120.0
C156 C157 H15H 120.0
C158 C157 H15H 120.0
C159 C158 C157 120.0
C159 C158 H15I 120.0
C157 C158 H15I 120.0
C160 C159 C158 120.0
C160 C159 H15J 120.0
C158 C159 H15J 120.0
C159 C160 N34 120.0
C159 C160 H16B 120.0
N34 C160 H16B 120.0
C165 N35 C161 122(3)
C163 C164 C165 117(3)
C163 C164 H16C 121.4
C165 C164 H16C 121.4
N35 C161 C162 120(3)
N35 C161 H16D 120.2
C162 C161 H16D 120.2
C161 C162 C163 118(3)
C161 C162 H16E 121.0
C163 C162 H16E 121.0
C164 C163 C162 117(3)
C164 C163 H16F 121.5
C162 C163 H16F 121.5
N35 C165 C164 121(3)
N35 C165 H16G 119.4
C164 C165 H16G 119.4
C166 N36 C170 120.0
C167 C166 N36 120.0
C167 C166 H16H 120.0
N36 C166 H16H 120.0
C166 C167 C168 120.0
C166 C167 H16I 120.0
C168 C167 H16I 120.0
C167 C168 C169 120.0
C167 C168 H16J 120.0
C169 C168 H16J 120.0
C170 C169 C168 120.0
C170 C169 H16K 120.0
C168 C169 H16K 120.0
C169 C170 N36 120.0
C169 C170 H17A 120.0
N36 C170 H17A 120.0
C5S N1S C1S 119(2)
N1S C1S C2S 121(2)
N1S C1S H1SA 119.7
C2S C1S H1SA 119.7
C3S C2S C1S 120(3)
C3S C2S H2SA 120.2
C1S C2S H2SA 120.2
C3S C4S C5S 116(2)
C3S C4S H4SA 122.0
C5S C4S H4SA 122.0
C2S C3S C4S 120(2)
C2S C3S H3SA 120.1
C4S C3S H3SA 120.1
N1S C5S C4S 124(2)
N1S C5S H5SA 117.8
C4S C5S H5SA 117.8
C10S N2S C6S 107(3)
C7S C6S N2S 129(3)
C7S C6S H6SA 115.7
N2S C6S H6SA 115.7
C8S C7S C6S 116(3)
C8S C7S H7SA 122.2
C6S C7S H7SA 122.2
C7S C8S C9S 117(3)
C7S C8S H8SA 121.4
C9S C8S H8SA 121.4
C10S C9S C8S 122(3)
C10S C9S H9SA 118.8
C8S C9S H9SA 118.8
C9S C10S N2S 128(3)
C9S C10S H10F 116.0
N2S C10S H10F 116.0

loop_
_geom_bond_atom_site_label_1
_geom_bond_atom_site_label_2
_geom_bond_distance
Cu1 N1 1.965(19)
Cu1 O1 1.990(13)
Cu1 N27 2.028(18)
Cu1 O11 2.058(12)
Cu1 N26 2.235(18)
Cu2 N2 1.894(17)
Cu2 O11 1.991(13)
Cu2 N3 2.005(18)
Cu2 N4 2.026(16)
Cu2 N28 2.41(2)
Cu3 N5 1.950(18)
Cu3 N6 1.949(16)
Cu3 O3 1.950(12)
Cu3 O2 1.976(11)
Cu4 N7 1.970(15)
Cu4 O7 2.003(12)
Cu4 N29 2.068(16)
Cu4 O5 2.077(13)
Cu4 O2 2.314(12)
Cu4 Cu5 2.996(4)
Cu5 N11 1.922(19)
Cu5 O5 1.942(12)
Cu5 N16 1.979(15)
Cu5 O7 1.964(13)
Cu6 N12 1.935(18)
Cu6 N14 1.968(17)
Cu6 N13 2.031(19)
Cu6 N17 2.148(16)
Cu6 N9 2.134(18)
Cu7 O4 1.938(15)
Cu7 N15 1.963(17)
Cu7 O6 1.963(13)
Cu7 N10 2.017(15)
Cu7 N30 2.380(18)
Cu7 Cu8 3.026(4)
Cu8 O4 1.966(11)
Cu8 N19 1.972(14)
Cu8 O6 1.977(14)
Cu8 N31 2.058(16)
Cu8 O9 2.295(12)
Cu9 O8 1.953(12)
Cu9 O9 1.959(11)
Cu9 N20 1.981(16)
Cu9 N21 1.987(15)
Cu10 N24 1.95(2)
Cu10 N22 1.995(15)
Cu10 N23 1.999(15)
Cu10 O12 2.064(15)
Cu10 N32 2.352(18)
Cu11 N25 1.91(2)
Cu11 O10 2.01(2)
Cu11 N34 2.12(2)
Cu11 O12 2.239(19)
Cu11 N33 2.319(18)
O1 C1 1.28(2)
O2 C23 1.37(2)
O3 C24 1.29(2)
O4 C46 1.42(2)
O5 C47 1.36(2)
O6 C69 1.41(2)
O7 C70 1.356(19)
O8 C92 1.35(2)
O9 C93 1.39(2)
O10 C115 1.355(15)
N1 C7 1.31(2)
N1 N2 1.33(2)
N2 C9 1.37(3)
N3 C10 1.29(3)
N3 C14 1.33(2)
N4 N5 1.34(2)
N4 C15 1.38(2)
N5 C17 1.40(2)
N6 C30 1.36(2)
N6 N7 1.39(2)
N7 C32 1.37(2)
N8 C37 1.37(2)
N8 C33 1.39(2)
N9 N10 1.36(2)
N9 C38 1.40(2)
N10 C40 1.38(2)
N11 C53 1.34(2)
N11 N12 1.44(2)
N12 C55 1.37(2)
N13 C56 1.34(2)
N13 C60 1.38(2)
N14 N15 1.37(2)
N14 C61 1.40(3)
N15 C63 1.36(3)
N16 C76 1.33(2)
N16 N17 1.425(15)
N17 C78 1.35(2)
N18 C83 1.34(2)
N18 C79 1.36(2)
N19 C84 1.35(2)
N19 N20 1.38(2)
N20 C86 1.32(2)
N21 N22 1.333(18)
N21 C99 1.41(2)
N22 C101 1.40(2)
N23 C106 1.35(2)
N23 C102 1.36(2)
N24 C107 1.32(2)
N24 N25 1.44(3)
N25 C109 1.38(2)
N26 C116 1.31(3)
N26 C120 1.39(2)
N27 C121 1.33(2)
N27 C125 1.35(3)
N28 C126 1.39(3)
N28 C130 1.42(3)
N29 C135 1.33(2)
N29 C131 1.424(19)
N30 C140 1.33(3)
N30 C136 1.36(2)
N31 C141 1.351(19)
N31 C145 1.37(2)
N32 C150 1.36(3)
N32 C146 1.38(3)
C1 C6 1.41(3)
C1 C2 1.45(3)
C2 C3 1.32(3)
C2 H2A 0.9500
C3 C4 1.51(4)
C3 H3A 0.9500
C4 C5 1.47(4)
C4 H4A 0.9500
C5 C6 1.33(3)
C5 H5A 0.9500
C6 C7 1.46(3)
C7 C8 1.47(3)
C8 C9 1.40(3)
C8 H8A 0.9500
C9 C10 1.49(3)
C10 C11 1.37(3)
C11 C12 1.40(3)
C11 H11A 0.9500
C12 C13 1.37(3)
C12 H12A 0.9500
C13 C14 1.45(3)
C13 H13A 0.9500
C14 C15 1.45(3)
C15 C16 1.43(3)
C16 C17 1.37(3)
C16 H16A 0.9500
C17 C18 1.46(3)
C18 C23 1.41(3)
C18 C19 1.42(3)
C19 C20 1.44(3)
C19 H19A 0.9500
C20 C21 1.38(3)
C20 H20A 0.9500
C21 C22 1.42(3)
C21 H21A 0.9500
C22 C23 1.43(3)
C22 H22A 0.9500
C24 C29 1.41(3)
C24 C25 1.45(3)
C25 C26 1.36(3)
C25 H25A 0.9500
C26 C27 1.37(3)
C26 H26A 0.9500
C27 C28 1.45(3)
C27 H27A 0.9500
C28 C29 1.35(2)
C28 H28A 0.9500
C29 C30 1.51(3)
C30 C31 1.37(3)
C31 C32 1.41(3)
C31 H31A 0.9500
C32 C33 1.50(3)
C33 C34 1.33(2)
C34 C35 1.35(3)
C34 H34A 0.9500
C35 C36 1.40(3)
C35 H35A 0.9500
C36 C37 1.38(2)
C36 H36A 0.9500
C37 C38 1.42(2)
C38 C39 1.33(2)
C39 C40 1.42(3)
C39 H39A 0.9500
C40 C41 1.45(3)
C41 C46 1.38(2)
C41 C42 1.45(3)
C42 C43 1.29(2)
C42 H42A 0.9500
C43 C44 1.51(3)
C43 H43A 0.9500
C44 C45 1.39(3)
C44 H44A 0.9500
C45 C46 1.34(2)
C45 H45A 0.9500
C47 C52 1.39(2)
C47 C48 1.41(3)
C48 C49 1.40(2)
C48 H48A 0.9500
C49 C50 1.34(3)
C49 H49A 0.9500
C50 C51 1.39(3)
C50 H50A 0.9500
C51 C52 1.43(3)
C51 H51A 0.9500
C52 C53 1.47(3)
C53 C54 1.37(3)
C54 C55 1.41(3)
C54 H54A 0.9500
C55 C56 1.46(3)
C56 C57 1.39(3)
C57 C58 1.37(3)
C57 H57A 0.9500
C58 C59 1.42(3)
C58 H58A 0.9500
C59 C60 1.40(3)
C59 H59A 0.9500
C60 C61 1.47(3)
C61 C62 1.33(3)
C62 C63 1.34(3)
C62 H62A 0.9500
C63 C64 1.50(3)
C64 C69 1.36(3)
C64 C65 1.44(3)
C65 C66 1.40(3)
C65 H65A 0.9500
C66 C67 1.33(3)
C66 H66A 0.9500
C67 C68 1.40(3)
C67 H67A 0.9500
C68 C69 1.45(3)
C68 H68A 0.9500
C70 C71 1.34(2)
C70 C75 1.42(2)
C71 C72 1.43(2)
C71 H71A 0.9500
C72 C73 1.41(3)
C72 H72A 0.9500
C73 C74 1.36(3)
C73 H73A 0.9500
C74 C75 1.34(2)
C74 H74A 0.9500
C75 C76 1.48(3)
C76 C77 1.48(3)
C77 C78 1.35(2)
C77 H77A 0.9500
C78 C79 1.54(3)
C79 C80 1.39(3)
C80 C81 1.42(3)
C80 H80A 0.9500
C81 C82 1.43(3)
C81 H81A 0.9500
C82 C83 1.36(3)
C82 H82A 0.9500
C83 C84 1.49(3)
C84 C85 1.42(3)
C85 C86 1.36(2)
C85 H85A 0.9500
C86 C87 1.51(3)
C87 C92 1.33(3)
C87 C88 1.44(3)
C88 C89 1.46(3)
C88 H88A 0.9500
C89 C90 1.39(3)
C89 H89A 0.9500
C90 C91 1.34(3)
C90 H90A 0.9500
C91 C92 1.43(3)
C91 H91A 0.9500
C93 C98 1.42(3)
C93 C94 1.42(3)
C94 C95 1.41(3)
C94 H94A 0.9500
C95 C96 1.38(3)
C95 H95A 0.9500
C96 C97 1.39(3)
C96 H96A 0.9500
C97 C98 1.41(3)
C97 H97A 0.9500
C98 C99 1.45(3)
C99 C100 1.36(2)
C100 C101 1.38(3)
C100 H10A 0.9500
C101 C102 1.43(3)
C102 C103 1.43(3)
C103 C104 1.41(3)
C103 H10B 0.9500
C104 C105 1.40(3)
C104 H10C 0.9500
C105 C106 1.42(3)
C105 H10D 0.9500
C106 C107 1.46(3)
C107 C108 1.40(3)
C108 C109 1.36(3)
C108 H10E 0.9500
C109 C110 1.47(2)
C110 C111 1.3900
C110 C115 1.3900
C111 C112 1.3900
C111 H11B 0.9500
C112 C113 1.3900
C112 H11C 0.9500
C113 C114 1.3900
C113 H11D 0.9500
C114 C115 1.3900
C114 H11E 0.9500
C116 C117 1.47(3)
C116 H11F 0.9500
C117 C118 1.40(3)
C117 H11G 0.9500
C118 C119 1.32(3)
C118 H11H 0.9500
C119 C120 1.38(3)
C119 H11I 0.9500
C120 H12B 0.9500
C121 C122 1.40(3)
C121 H12C 0.9500
C122 C123 1.31(3)
C122 H12D 0.9500
C123 C124 1.42(4)
C123 H12E 0.9500
C124 C125 1.37(3)
C124 H12F 0.9500
C125 H12G 0.9500
C126 C127 1.47(4)
C126 H12H 0.9500
C127 C128 1.30(5)
C127 H12I 0.9500
C128 C129 1.47(5)
C128 H12J 0.9500
C129 C130 1.44(4)
C129 H12K 0.9500
C130 H13B 0.9500
C131 C132 1.33(3)
C131 H13C 0.9500
C132 C133 1.43(3)
C132 H13D 0.9500
C133 C134 1.32(3)
C133 H13E 0.9500
C134 C135 1.36(3)
C134 H13F 0.9500
C135 H13G 0.9500
C136 C137 1.46(4)
C136 H13H 0.9500
C137 C138 1.29(4)
C137 H13I 0.9500
C138 C139 1.33(4)
C138 H13J 0.9500
C139 C140 1.48(4)
C139 H13K 0.9500
C140 H14A 0.9500
C141 C142 1.40(3)
C141 H14B 0.9500
C142 C143 1.39(3)
C142 H14C 0.9500
C143 C144 1.41(3)
C143 H14D 0.9500
C144 C145 1.36(3)
C144 H14E 0.9500
C145 H14F 0.9500
C146 C147 1.38(4)
C146 H14G 0.9500
C147 C148 1.35(4)
C147 H14H 0.9500
C148 C149 1.39(4)
C148 H14I 0.9500
C149 C150 1.41(3)
C149 H14J 0.9500
C150 H15A 0.9500
N33 C151 1.3900
N33 C155 1.3900
C151 C152 1.3900
C151 H15B 0.9500
C152 C153 1.3900
C152 H15C 0.9500
C153 C154 1.3900
C153 H15D 0.9500
C154 C155 1.3900
C154 H15E 0.9500
C155 H15F 0.9500
N34 C156 1.3900
N34 C160 1.3900
C156 C157 1.3900
C156 H15G 0.9500
C157 C158 1.3900
C157 H15H 0.9500
C158 C159 1.3900
C158 H15I 0.9500
C159 C160 1.3900
C159 H15J 0.9500
C160 H16B 0.9500
N35 C165 1.31(3)
N35 C161 1.31(3)
C164 C163 1.33(4)
C164 C165 1.46(4)
C164 H16C 0.9500
C161 C162 1.43(4)
C161 H16D 0.9500
C162 C163 1.44(4)
C162 H16E 0.9500
C163 H16F 0.9500
C165 H16G 0.9500
N36 C166 1.3900
N36 C170 1.3900
C166 C167 1.3900
C166 H16H 0.9500
C167 C168 1.3900
C167 H16I 0.9500
C168 C169 1.3900
C168 H16J 0.9500
C169 C170 1.3900
C169 H16K 0.9500
C170 H17A 0.9500
N1S C5S 1.31(2)
N1S C1S 1.36(2)
C1S C2S 1.40(3)
C1S H1SA 0.9500
C2S C3S 1.39(3)
C2S H2SA 0.9500
C4S C3S 1.39(3)
C4S C5S 1.43(3)
C4S H4SA 0.9500
C3S H3SA 0.9500
C5S H5SA 0.9500
N2S C10S 1.38(3)
N2S C6S 1.38(3)
C6S C7S 1.35(3)
C6S H6SA 0.9500
C7S C8S 1.35(3)
C7S H7SA 0.9500
C8S C9S 1.36(3)
C8S H8SA 0.9500
C9S C10S 1.22(3)
C9S H9SA 0.9500
C10S H10F 0.9500

loop_
_platon_squeeze_void_nr
_platon_squeeze_void_average_x
_platon_squeeze_void_average_y
_platon_squeeze_void_average_z
_platon_squeeze_void_volume
_platon_squeeze_void_count_electrons
1 0.000 0.500 0.000 238.4 25.0
2 0.042 0.028 0.500 1878.7 53.6
3 0.226 0.464 0.282 7.9 -1.9
4 0.500 1.000 0.000 424.9 5.6
5 0.774 0.536 0.718 7.8 -2.0
